data_4123453
loop_
_publ_author_name
'Zhang, Yue-Biao'
'Furukawa, Hiroyasu'
'Ko, Nakeun'
'Nie, Weixuan'
'Park, Hye Jeong'
'Okajima, Satoshi'
'Cordova, Kyle E.'
'Deng, Hexiang'
'Kim, Jaheon'
'Yaghi, Omar M.'

_publ_section_title
;
 Introduction of functionality, selection of topology, and enhancement of
 gas adsorption in multivariate metal-organic framework-177.
;
_journal_issue 7
_journal_name_full 'Journal of the American Chemical Society'
_journal_page_first 2641
_journal_page_last 2650
_journal_paper_doi 10.1021/ja512311a
_journal_volume 137
_journal_year 2015
_chemical_formula_moiety 'C115.50 H67.50 O33.50 Zn8'
_chemical_formula_sum 'C115.5 H67.5 O33.5 Zn8'
_chemical_formula_weight 2514.16
_chemical_name_common MOF-177-D
_chemical_name_systematic
; 
 ? 
;
_space_group_IT_number 163
_symmetry_cell_setting trigonal
_symmetry_space_group_name_Hall '-P 3 2c'
_symmetry_space_group_name_H-M 'P -3 1 c'
_atom_sites_solution_hydrogens geom
_atom_sites_solution_primary direct
_atom_sites_solution_secondary difmap
_audit_creation_method SHELXL-97
_cell_angle_alpha 90.00
_cell_angle_beta 90.00
_cell_angle_gamma 120.00
_cell_formula_units_Z 4
_cell_length_a 37.1510(3)
_cell_length_b 37.1510(3)
_cell_length_c 30.0420(7)
_cell_measurement_reflns_used 9953
_cell_measurement_temperature 296(2)
_cell_measurement_theta_max 36.44
_cell_measurement_theta_min 2.75
_cell_volume 35908.8(9)
_computing_cell_refinement 'Bruker SAINT'
_computing_data_collection 'Bruker APEX2'
_computing_data_reduction 'Bruker SAINT'
_computing_molecular_graphics 'Bruker SHELXTL'
_computing_publication_material 'Bruker SHELXTL'
_computing_structure_refinement 'SHELXL-97 (Sheldrick, 2008)'
_computing_structure_solution 'SHELXS-97 (Sheldrick, 2008)'
_diffrn_ambient_temperature 296(2)
_diffrn_measured_fraction_theta_full 0.999
_diffrn_measured_fraction_theta_max 0.999
_diffrn_measurement_device_type 'Bruker APEX-II CCD'
_diffrn_measurement_method '\f and \w scans'
_diffrn_radiation_monochromator graphite
_diffrn_radiation_source 'fine-focus sealed tube'
_diffrn_radiation_type CuK\a
_diffrn_radiation_wavelength 1.54178
_diffrn_reflns_av_R_equivalents 0.2282
_diffrn_reflns_av_sigmaI/netI 0.1038
_diffrn_reflns_limit_h_max 28
_diffrn_reflns_limit_h_min -29
_diffrn_reflns_limit_k_max 29
_diffrn_reflns_limit_k_min -29
_diffrn_reflns_limit_l_max 23
_diffrn_reflns_limit_l_min -22
_diffrn_reflns_number 97082
_diffrn_reflns_theta_full 37.87
_diffrn_reflns_theta_max 37.87
_diffrn_reflns_theta_min 1.37
_exptl_absorpt_coefficient_mu 0.790
_exptl_absorpt_correction_T_max 0.8774
_exptl_absorpt_correction_T_min 0.8392
_exptl_absorpt_correction_type multi-scan
_exptl_absorpt_process_details 'SADABS (Bruker, 2002)'
_exptl_crystal_colour colorless
_exptl_crystal_density_diffrn 0.465
_exptl_crystal_density_method 'not measured'
_exptl_crystal_description block
_exptl_crystal_F_000 5074
_exptl_crystal_size_max 0.23
_exptl_crystal_size_mid 0.22
_exptl_crystal_size_min 0.17
_refine_diff_density_max 0.511
_refine_diff_density_min -0.310
_refine_diff_density_rms 0.061
_refine_ls_extinction_method none
_refine_ls_goodness_of_fit_ref 0.986
_refine_ls_hydrogen_treatment constr
_refine_ls_matrix_type full
_refine_ls_number_parameters 539
_refine_ls_number_reflns 6337
_refine_ls_number_restraints 872
_refine_ls_restrained_S_all 0.954
_refine_ls_R_factor_all 0.1315
_refine_ls_R_factor_gt 0.0970
_refine_ls_shift/su_max 3.166
_refine_ls_shift/su_mean 0.023
_refine_ls_structure_factor_coef Fsqd
_refine_ls_weighting_details 'calc w=1/[\s^2^(Fo^2^)+(0.1997P)^2^+0.0000P] where P=(Fo^2^+2Fc^2^)/3'
_refine_ls_weighting_scheme calc
_refine_ls_wR_factor_gt 0.2702
_refine_ls_wR_factor_ref 0.2944
_reflns_number_gt 3672
_reflns_number_total 6337
_reflns_threshold_expression >2sigma(I)
_cod_data_source_file ja512311a_si_003.cif
_cod_data_source_block MOF-177-D
_cod_depositor_comments
;
The following automatic conversions were performed:
'__cell_measurement_reflns_used' tag replaced with
'_cell_measurement_reflns_used'.

Automatic conversion script
Id: cif_correct_tags 1440 2010-10-19 06:21:57Z saulius 

 Adding full bibliography for 4123443--4123455.cif.
;
_cod_original_formula_sum 'C115.50 H67.50 O33.50 Zn8'
_cod_database_code 4123453

loop_
_symmetry_equiv_pos_as_xyz
'x, y, z'
'-y, x-y, z'
'-x+y, -x, z'
'-y, -x, -z+1/2'
'-x+y, y, -z+1/2'
'x, x-y, -z+1/2'
'-x, -y, -z'
'y, -x+y, -z'
'x-y, x, -z'
'y, x, z-1/2'
'x-y, -y, z-1/2'
'-x, -x+y, z-1/2'

loop_
_atom_site_label
_atom_site_type_symbol
_atom_site_fract_x
_atom_site_fract_y
_atom_site_fract_z
_atom_site_U_iso_or_equiv
_atom_site_adp_type
_atom_site_occupancy
_atom_site_symmetry_multiplicity
_atom_site_calc_flag
_atom_site_refinement_flags
_atom_site_disorder_assembly
_atom_site_disorder_group
C1 C 0.1335(4) 0.3459(3) 0.3575(4) 0.146(6) Uani 1 1 d DU . .
C2 C 0.1241(3) 0.3539(3) 0.4030(2) 0.122(4) Uani 1 1 d GDU A .
C3 C 0.1044(3) 0.3230(2) 0.4349(3) 0.138(3) Uani 0.774(6) 1 d PGDU A 1
C4 C 0.0990(3) 0.3333(3) 0.4779(3) 0.138(3) Uani 0.774(6) 1 d PGU A 1
H4 H 0.0859 0.3125 0.4992 0.165 Uiso 0.774(6) 1 calc PR A 1
C5 C 0.1133(3) 0.3745(3) 0.4890(2) 0.131(4) Uani 1 1 d GDU . .
C6 C 0.1330(3) 0.4055(2) 0.4572(3) 0.138(3) Uani 0.774(6) 1 d PGU A 1
H6 H 0.1425 0.4331 0.4647 0.165 Uiso 0.774(6) 1 calc PR A 1
C7 C 0.1384(3) 0.3952(3) 0.4142(3) 0.138(3) Uani 0.774(6) 1 d PGU A 1
H7 H 0.1515 0.4159 0.3929 0.165 Uiso 0.774(6) 1 calc PR A 1
C3A C 0.1573(5) 0.3715(12) 0.4325(6) 0.138(3) Uani 0.226(6) 1 d PD A 2
H3A H 0.1833 0.3762 0.4235 0.165 Uiso 0.226(6) 1 calc PR A 2
C4A C 0.1519(5) 0.3820(12) 0.4752(7) 0.138(3) Uani 0.226(6) 1 d PD A 2
H4A H 0.1744 0.3941 0.4946 0.165 Uiso 0.226(6) 1 calc PR A 2
C6A C 0.0794(5) 0.3535(10) 0.4610(6) 0.138(3) Uani 0.226(6) 1 d PD A 2
H6A H 0.0528 0.3457 0.4713 0.165 Uiso 0.226(6) 1 calc PR A 2
C7A C 0.0850(5) 0.3442(9) 0.4177(6) 0.138(3) Uani 0.226(6) 1 d PDU A 2
C13 C 0.1383(2) 0.4234(2) 0.5544(2) 0.137(5) Uani 1 1 d GU . .
H13 H 0.1616 0.4417 0.5380 0.164 Uiso 1 1 calc R A .
C8 C 0.1083(2) 0.3863(2) 0.53539(18) 0.123(4) Uani 1 1 d GDU A .
C9 C 0.0734(2) 0.35908(19) 0.5598(2) 0.138(5) Uani 1 1 d GU A .
H9 H 0.0533 0.3342 0.5471 0.166 Uiso 1 1 calc R . .
C10 C 0.0685(2) 0.3689(2) 0.6032(2) 0.139(5) Uani 1 1 d GDU A .
C11 C 0.0985(2) 0.4061(2) 0.62214(18) 0.132(4) Uani 1 1 d GU A .
H11 H 0.0952 0.4127 0.6512 0.158 Uiso 1 1 calc R . .
C12 C 0.1334(2) 0.43332(19) 0.5977(2) 0.134(4) Uani 1 1 d GDU A .
C14 C 0.1659(3) 0.4727(2) 0.6193(3) 0.133(4) Uani 1 1 d GDU . .
C19 C 0.1545(2) 0.4929(3) 0.6504(3) 0.135(4) Uani 0.654(6) 1 d PGU A 1
H19 H 0.1266 0.4821 0.6577 0.162 Uiso 0.654(6) 1 calc PR A 1
C18 C 0.1847(3) 0.5291(3) 0.6706(3) 0.135(4) Uani 0.654(6) 1 d PGU A 1
H18 H 0.1771 0.5426 0.6914 0.162 Uiso 0.654(6) 1 calc PR A 1
C17 C 0.2263(3) 0.5452(2) 0.6596(3) 0.133(4) Uani 1 1 d GDU A .
C16 C 0.2377(2) 0.5250(3) 0.6286(4) 0.135(4) Uani 0.654(6) 1 d PGDU A 1
C15 C 0.2075(3) 0.4888(3) 0.6084(3) 0.135(4) Uani 0.654(6) 1 d PGU A 1
H15 H 0.2151 0.4753 0.5876 0.162 Uiso 0.654(6) 1 calc PR A 1
C15A C 0.1872(6) 0.5094(5) 0.5953(5) 0.135(4) Uani 0.346(6) 1 d PD A 2
H15A H 0.1814 0.5093 0.5652 0.162 Uiso 0.346(6) 1 calc PR A 2
C16A C 0.2165(6) 0.5458(5) 0.6148(5) 0.135(4) Uani 0.346(6) 1 d PDU A 2
C18A C 0.2028(7) 0.5099(5) 0.6838(5) 0.135(4) Uani 0.346(6) 1 d PD A 2
H18A H 0.2068 0.5105 0.7144 0.162 Uiso 0.346(6) 1 calc PR A 2
C19A C 0.1733(7) 0.4736(5) 0.6642(5) 0.135(4) Uani 0.346(6) 1 d PD A 2
H19A H 0.1584 0.4498 0.6812 0.162 Uiso 0.346(6) 1 calc PR A 2
C20 C 0.2596(4) 0.5821(4) 0.6831(4) 0.163(6) Uani 1 1 d DU . .
C21 C 0.0294(3) 0.3400(3) 0.6288(4) 0.151(5) Uani 1 1 d GDU . .
C26 C -0.0082(4) 0.3149(4) 0.6074(3) 0.160(5) Uani 0.539(6) 1 d PGU A 1
H26 H -0.0101 0.3166 0.5767 0.192 Uiso 0.539(6) 1 calc PR A 1
C25 C -0.0428(3) 0.2871(4) 0.6318(4) 0.176(10) Uani 0.539(6) 1 d PGU A 1
H25 H -0.0679 0.2703 0.6174 0.211 Uiso 0.539(6) 1 calc PR A 1
C24 C -0.0399(3) 0.2845(3) 0.6777(4) 0.149(5) Uani 1 1 d GDU A .
C23 C -0.0023(4) 0.3097(4) 0.6991(2) 0.160(5) Uani 0.539(6) 1 d PGDU A 1
C22 C 0.0323(3) 0.3374(4) 0.6747(4) 0.160(5) Uani 0.539(6) 1 d PGU A 1
H22 H 0.0574 0.3542 0.6891 0.192 Uiso 0.539(6) 1 calc PR A 1
C22A C 0.0091(6) 0.3536(4) 0.6560(7) 0.160(5) Uani 0.461(6) 1 d PD A 2
H22A H 0.0203 0.3820 0.6603 0.192 Uiso 0.461(6) 1 calc PR A 2
C23A C -0.0269(6) 0.3265(5) 0.6770(7) 0.160(5) Uani 0.461(6) 1 d PDU A 2
C25A C -0.0239(5) 0.2705(4) 0.6448(6) 0.160(5) Uani 0.461(6) 1 d PD A 2
H25A H -0.0373 0.2424 0.6376 0.192 Uiso 0.461(6) 1 calc PR A 2
C26A C 0.0116(5) 0.2977(5) 0.6229(5) 0.160(5) Uani 0.461(6) 1 d PD A 2
H26A H 0.0240 0.2875 0.6035 0.192 Uiso 0.461(6) 1 calc PR A 2
C27 C -0.0743(4) 0.2493(4) 0.7041(5) 0.174(6) Uani 1 1 d DU . .
C28 C 0.1117(3) 0.2235(6) 0.2500 0.189(11) Uani 1 2 d SDU . .
C29 C 0.08837(19) 0.1767(4) 0.2500 0.169(7) Uani 1 2 d SDU . .
C35 C 0.2230(3) 0.4459(6) 0.2500 0.119(6) Uani 1 2 d SD . .
C36 C 0.2460(2) 0.4921(4) 0.2500 0.138(6) Uani 1 2 d SDU . .
O1 O 0.16622(10) 0.3324(2) 0.2500 0.057(2) Uani 1 2 d S . .
O4A O 0.1721(5) 0.3635(6) 0.3465(5) 0.129(3) Uani 0.3808(18) 1 d PD B 2
O3A O 0.1080(6) 0.3153(6) 0.3363(4) 0.129(3) Uani 0.3808(18) 1 d PD B 2
O6A O 0.2943(4) 0.5808(4) 0.6937(5) 0.129(3) Uani 0.50 1 d PD . 2
O5A O 0.2444(4) 0.6010(4) 0.7028(6) 0.129(3) Uani 0.50 1 d PD . 2
O8A O -0.0941(3) 0.2615(4) 0.7280(4) 0.128(3) Uani 0.6192(18) 1 d PD . 1
O7A O -0.0973(4) 0.2152(3) 0.6813(4) 0.128(3) Uani 0.6192(18) 1 d PD . 1
O9A O 0.0956(9) 0.2451(9) 0.2683(12) 0.187(7) Uani 0.3808(18) 1 d PU B 2
Zn1 Zn 0.15904(8) 0.29613(7) 0.30145(7) 0.1166(11) Uani 0.6192(18) 1 d PD B 1
Zn1A Zn 0.20617(10) 0.37023(10) 0.29495(12) 0.1033(17) Uani 0.3808(18) 1 d PD . 2
Zn2A Zn 0.11257(10) 0.30017(10) 0.27631(10) 0.0898(16) Uani 0.3808(18) 1 d PD . 2
C31 C 0.0778(5) 0.1109(4) 0.2203(6) 0.187(5) Uani 0.473(8) 1 d PDU C 1
H31 H 0.0854 0.0964 0.2007 0.224 Uiso 0.473(8) 1 calc PR C 1
C31A C 0.0313(5) 0.1110(4) 0.2230(6) 0.187(5) Uani 0.527(8) 1 d PD C 2
H31A H 0.0085 0.0966 0.2043 0.224 Uiso 0.527(8) 1 calc PR C 2
C32 C 0.04453(19) 0.0891(4) 0.2500 0.183(8) Uani 1 2 d SDU . .
C33 C 0.02126(14) 0.0425(3) 0.2500 0.197(11) Uani 1 2 d SD . .
C34 C -0.02129(14) 0.02129(14) 0.2500 0.206(11) Uani 1 2 d SD . .
H34 H -0.0357 0.0357 0.2500 0.247 Uiso 1 2 calc SR C .
O2 O 0.3333 0.6667 0.7500 0.053(4) Uani 1 6 d S . .
Zn3 Zn 0.3333 0.6667 0.68966(13) 0.0696(14) Uani 0.50 3 d SPD . .
Zn4 Zn 0.27990(7) 0.62317(7) 0.77673(8) 0.0867(10) Uani 0.50 1 d PD . .
C39 C 0.28901(19) 0.5780(4) 0.2500 0.146(7) Uani 1 2 d SDU . .
C40 C 0.31177(15) 0.6235(3) 0.2500 0.119(6) Uani 1 2 d SD . .
C41 C 0.2902(3) 0.64508(15) 0.2500 0.136(7) Uani 1 2 d SD . .
H41 H 0.2613 0.6306 0.2500 0.163 Uiso 1 2 calc SR D .
O3 O 0.1422(4) 0.3167(4) 0.3525(3) 0.129(3) Uani 0.6192(18) 1 d PD B 1
O6 O 0.2534(4) 0.5899(5) 0.7242(4) 0.129(3) Uani 0.50 1 d PD . 1
O10 O 0.1843(5) 0.4253(4) 0.2529(6) 0.116(5) Uani 0.6192(18) 1 d P B 1
O4 O 0.1293(4) 0.3651(4) 0.3246(3) 0.129(3) Uani 0.6192(18) 1 d PD B 1
O5 O 0.2883(4) 0.6167(4) 0.6648(5) 0.129(3) Uani 0.50 1 d PD . 1
O9 O 0.1233(5) 0.2394(5) 0.2880(7) 0.187(7) Uani 0.6192(18) 1 d PU B 1
Zn2 Zn 0.14170(6) 0.36583(6) 0.26325(6) 0.0864(10) Uani 0.6192(18) 1 d PD . 1
O7 O -0.0702(5) 0.2324(5) 0.7420(6) 0.128(3) Uani 0.3808(18) 1 d PD . 2
O8 O -0.1072(4) 0.2465(6) 0.6904(7) 0.128(3) Uani 0.3808(18) 1 d PD . 2
C30A C 0.0522(5) 0.1545(4) 0.2241(7) 0.187(5) Uani 0.527(8) 1 d PDU C 2
C30 C 0.0998(5) 0.1547(4) 0.2202(6) 0.187(5) Uani 0.473(8) 1 d PDU C 1
C38 C 0.3032(5) 0.5567(4) 0.2244(7) 0.155(5) Uani 0.427(8) 1 d PDU D 1
H38 H 0.3270 0.5713 0.2071 0.185 Uiso 0.427(8) 1 calc PR D 1
C37 C 0.2818(5) 0.5135(4) 0.2244(7) 0.155(5) Uani 0.427(8) 1 d PDU D 1
C38A C 0.2514(4) 0.5567(4) 0.2287(6) 0.155(5) Uani 0.573(8) 1 d PD D 2
H38A H 0.2405 0.5711 0.2139 0.185 Uiso 0.573(8) 1 calc PR D 2
C37A C 0.2298(4) 0.5140(4) 0.2291(6) 0.155(5) Uani 0.573(8) 1 d PDU D 2
O10A O 0.2323(9) 0.4294(7) 0.2785(9) 0.116(5) Uani 0.3808(18) 1 d P B 2
O100 O 0.0896(5) 0.2822(5) 0.4225(4) 0.109(5) Uani 0.387(3) 1 d PDU A 1
O102 O 0.2798(5) 0.5360(6) 0.6175(6) 0.124(5) Uani 0.327(3) 1 d PDU A 1
O104 O 0.0050(7) 0.3052(7) 0.7459(7) 0.143(6) Uani 0.269(3) 1 d PDU A 1
C100 C 0.0702(8) 0.2491(7) 0.4565(7) 0.120(6) Uani 0.387(3) 1 d PU A 1
H10A H 0.0636 0.2229 0.4436 0.180 Uiso 0.387(3) 1 calc PR A 1
H10B H 0.0452 0.2477 0.4673 0.180 Uiso 0.387(3) 1 calc PR A 1
H10C H 0.0892 0.2553 0.4808 0.180 Uiso 0.387(3) 1 calc PR A 1
O107 O 0.1889(8) 0.4944(7) 0.2033(10) 0.163(6) Uani 0.287(4) 1 d PU D 2
O103 O 0.2363(10) 0.5851(8) 0.5892(10) 0.124(5) Uani 0.173(3) 1 d PDU A 2
C104 C 0.0442(11) 0.3316(11) 0.7695(11) 0.142(8) Uani 0.269(3) 1 d PU A 1
H10D H 0.0631 0.3533 0.7500 0.213 Uiso 0.269(3) 1 calc PR A 1
H10E H 0.0561 0.3151 0.7787 0.213 Uiso 0.269(3) 1 calc PR A 1
H10F H 0.0389 0.3436 0.7951 0.213 Uiso 0.269(3) 1 calc PR A 1
C107 C 0.1646(12) 0.5170(13) 0.1829(15) 0.187(10) Uani 0.287(4) 1 d PU D 2
H10G H 0.1404 0.4970 0.1670 0.280 Uiso 0.287(4) 1 calc PR D 2
H10H H 0.1827 0.5388 0.1631 0.280 Uiso 0.287(4) 1 calc PR D 2
H10I H 0.1563 0.5285 0.2068 0.280 Uiso 0.287(4) 1 calc PR D 2
C102 C 0.2915(9) 0.5170(9) 0.5837(11) 0.139(7) Uani 0.327(3) 1 d PU A 1
H10J H 0.2864 0.5249 0.5550 0.209 Uiso 0.327(3) 1 calc PR A 1
H10K H 0.2754 0.4873 0.5867 0.209 Uiso 0.327(3) 1 calc PR A 1
H10L H 0.3205 0.5258 0.5866 0.209 Uiso 0.327(3) 1 calc PR A 1
C103 C 0.2059(16) 0.5843(17) 0.5437(18) 0.139(7) Uani 0.173(3) 1 d PU A 2
H10M H 0.2172 0.5803 0.5166 0.209 Uiso 0.173(3) 1 calc PR A 2
H10N H 0.2062 0.6103 0.5422 0.209 Uiso 0.173(3) 1 calc PR A 2
H10O H 0.1779 0.5620 0.5474 0.209 Uiso 0.173(3) 1 calc PR A 2
C106 C 0.3323(13) 0.5093(16) 0.1579(16) 0.187(10) Uani 0.213(4) 1 d PDU D 1
H10P H 0.3566 0.5155 0.1750 0.280 Uiso 0.213(4) 1 calc PR D 1
H10Q H 0.3365 0.5340 0.1431 0.280 Uiso 0.213(4) 1 calc PR D 1
H10R H 0.3275 0.4884 0.1361 0.280 Uiso 0.213(4) 1 calc PR D 1
O105 O -0.0445(8) 0.3394(8) 0.7112(9) 0.143(6) Uani 0.231(3) 1 d PDU A 2
C101 C 0.007(3) 0.320(2) 0.405(2) 0.120(6) Uani 0.113(3) 1 d PU A 2
H10S H -0.0146 0.3016 0.3848 0.180 Uiso 0.113(3) 1 calc PR A 2
H10T H 0.0109 0.3474 0.4025 0.180 Uiso 0.113(3) 1 calc PR A 2
H10U H -0.0008 0.3100 0.4349 0.180 Uiso 0.113(3) 1 calc PR A 2
O106 O 0.2955(10) 0.4935(9) 0.1881(10) 0.163(6) Uani 0.213(4) 1 d PDU D 1
O101 O 0.0502(11) 0.3209(14) 0.3923(13) 0.109(5) Uani 0.113(3) 1 d PDU A 2
C105 C -0.0297(13) 0.3883(12) 0.7079(13) 0.142(8) Uani 0.231(3) 1 d PU A 2
H10V H -0.0310 0.3954 0.6774 0.213 Uiso 0.231(3) 1 calc PR A 2
H10W H -0.0017 0.4044 0.7186 0.213 Uiso 0.231(3) 1 calc PR A 2
H10X H -0.0477 0.3940 0.7256 0.213 Uiso 0.231(3) 1 calc PR A 2
O108 O 0.0294(10) 0.1732(9) 0.1970(13) 0.191(7) Uani 0.264(4) 1 d PU C 2
O109 O 0.1406(10) 0.1713(10) 0.1959(15) 0.191(7) Uani 0.236(4) 1 d PU C 1
C109 C 0.1494(17) 0.1501(18) 0.150(2) 0.225(12) Uani 0.236(4) 1 d PU C 1
H10Y H 0.1369 0.1550 0.1246 0.337 Uiso 0.236(4) 1 calc PR C 1
H H 0.1376 0.1207 0.1543 0.337 Uiso 0.236(4) 1 calc PR C 1
HA H 0.1788 0.1626 0.1452 0.337 Uiso 0.236(4) 1 calc PR C 1
C108 C -0.0080(16) 0.1482(16) 0.1646(18) 0.225(12) Uani 0.264(4) 1 d PU C 2
H10Z H 0.0022 0.1443 0.1367 0.337 Uiso 0.264(4) 1 calc PR C 2
HB H -0.0223 0.1634 0.1598 0.337 Uiso 0.264(4) 1 calc PR C 2
HC H -0.0268 0.1216 0.1774 0.337 Uiso 0.264(4) 1 calc PR C 2

loop_
_atom_site_aniso_label
_atom_site_aniso_U_11
_atom_site_aniso_U_22
_atom_site_aniso_U_33
_atom_site_aniso_U_23
_atom_site_aniso_U_13
_atom_site_aniso_U_12
C1 0.128(10) 0.137(12) 0.103(9) -0.030(8) 0.057(9) 0.013(9)
C2 0.115(8) 0.122(7) 0.084(7) -0.021(6) 0.026(6) 0.025(7)
C3 0.160(6) 0.115(5) 0.089(5) -0.014(4) 0.022(5) 0.032(5)
C4 0.160(6) 0.115(5) 0.089(5) -0.014(4) 0.022(5) 0.032(5)
C5 0.113(9) 0.122(8) 0.096(8) -0.015(6) 0.046(7) 0.014(8)
C6 0.160(6) 0.115(5) 0.089(5) -0.014(4) 0.022(5) 0.032(5)
C7 0.160(6) 0.115(5) 0.089(5) -0.014(4) 0.022(5) 0.032(5)
C3A 0.160(6) 0.115(5) 0.089(5) -0.014(4) 0.022(5) 0.032(5)
C4A 0.160(6) 0.115(5) 0.089(5) -0.014(4) 0.022(5) 0.032(5)
C6A 0.160(6) 0.115(5) 0.089(5) -0.014(4) 0.022(5) 0.032(5)
C7A 0.160(6) 0.115(5) 0.089(5) -0.014(4) 0.022(5) 0.032(5)
C13 0.094(8) 0.133(9) 0.099(8) -0.028(7) 0.045(7) -0.006(6)
C8 0.082(8) 0.118(9) 0.110(9) -0.026(7) 0.016(6) 0.005(6)
C9 0.099(8) 0.131(9) 0.102(8) -0.037(7) 0.022(7) -0.005(6)
C10 0.123(10) 0.124(9) 0.101(8) -0.047(7) 0.020(8) 0.010(7)
C11 0.106(9) 0.141(10) 0.084(8) -0.033(6) 0.038(6) 0.013(7)
C12 0.104(9) 0.146(10) 0.096(8) -0.020(7) 0.045(7) 0.020(7)
C14 0.093(7) 0.140(9) 0.082(8) -0.043(7) 0.019(7) -0.005(7)
C19 0.093(6) 0.132(7) 0.115(6) -0.043(5) 0.012(5) 0.007(5)
C18 0.093(6) 0.132(7) 0.115(6) -0.043(5) 0.012(5) 0.007(5)
C17 0.092(7) 0.148(10) 0.091(8) -0.048(7) -0.003(6) 0.010(7)
C16 0.093(6) 0.132(7) 0.115(6) -0.043(5) 0.012(5) 0.007(5)
C15 0.093(6) 0.132(7) 0.115(6) -0.043(5) 0.012(5) 0.007(5)
C15A 0.093(6) 0.132(7) 0.115(6) -0.043(5) 0.012(5) 0.007(5)
C16A 0.093(6) 0.132(7) 0.115(6) -0.043(5) 0.012(5) 0.007(5)
C18A 0.093(6) 0.132(7) 0.115(6) -0.043(5) 0.012(5) 0.007(5)
C19A 0.093(6) 0.132(7) 0.115(6) -0.043(5) 0.012(5) 0.007(5)
C20 0.103(10) 0.215(15) 0.096(10) -0.082(9) -0.029(8) 0.023(9)
C21 0.117(8) 0.117(9) 0.120(8) -0.028(8) 0.043(7) -0.016(7)
C26 0.113(7) 0.137(9) 0.133(7) -0.018(6) 0.036(6) -0.011(6)
C25 0.100(12) 0.156(17) 0.167(11) 0.001(14) 0.019(10) -0.014(12)
C24 0.104(8) 0.109(9) 0.157(9) -0.028(8) 0.041(7) -0.005(7)
C23 0.113(7) 0.137(9) 0.133(7) -0.018(6) 0.036(6) -0.011(6)
C22 0.113(7) 0.137(9) 0.133(7) -0.018(6) 0.036(6) -0.011(6)
C22A 0.113(7) 0.137(9) 0.133(7) -0.018(6) 0.036(6) -0.011(6)
C23A 0.113(7) 0.137(9) 0.133(7) -0.018(6) 0.036(6) -0.011(6)
C25A 0.113(7) 0.137(9) 0.133(7) -0.018(6) 0.036(6) -0.011(6)
C26A 0.113(7) 0.137(9) 0.133(7) -0.018(6) 0.036(6) -0.011(6)
C27 0.108(11) 0.116(12) 0.191(14) -0.012(9) 0.028(10) -0.023(8)
C28 0.207(19) 0.081(11) 0.24(2) 0.000 -0.094(19) 0.041(6)
C29 0.126(11) 0.075(10) 0.289(19) 0.000 -0.022(10) 0.038(5)
C35 0.067(11) 0.13(2) 0.18(2) 0.000 0.005(12) 0.065(11)
C36 0.110(11) 0.047(11) 0.236(18) 0.000 -0.026(9) 0.024(6)
O1 0.049(4) 0.067(5) 0.060(5) 0.000 0.021(4) 0.034(3)
O4A 0.164(9) 0.144(7) 0.065(5) -0.011(5) 0.025(5) 0.068(7)
O3A 0.164(9) 0.144(7) 0.065(5) -0.011(5) 0.025(5) 0.068(7)
O6A 0.078(6) 0.118(7) 0.159(8) -0.055(6) -0.061(5) 0.025(5)
O5A 0.078(6) 0.118(7) 0.159(8) -0.055(6) -0.061(5) 0.025(5)
O8A 0.104(6) 0.130(7) 0.117(7) 0.027(6) 0.033(5) 0.035(5)
O7A 0.104(6) 0.130(7) 0.117(7) 0.027(6) 0.033(5) 0.035(5)
O9A 0.174(18) 0.067(8) 0.273(19) -0.002(9) 0.051(14) 0.025(10)
Zn1 0.135(2) 0.105(2) 0.0992(19) 0.0089(15) 0.0122(16) 0.0525(18)
Zn1A 0.089(3) 0.086(3) 0.120(3) -0.008(2) -0.005(2) 0.032(2)
Zn2A 0.091(3) 0.093(3) 0.094(3) -0.010(2) -0.014(2) 0.052(2)
C31 0.116(9) 0.087(8) 0.339(15) -0.016(9) -0.012(10) 0.036(8)
C31A 0.116(9) 0.087(8) 0.339(15) -0.016(9) -0.012(10) 0.036(8)
C32 0.086(10) 0.084(13) 0.38(2) 0.000 -0.015(11) 0.042(6)
C33 0.054(10) 0.054(18) 0.48(3) 0.000 0.010(15) 0.027(9)
C34 0.069(11) 0.069(11) 0.49(4) -0.003(17) -0.003(17) 0.042(16)
O2 0.052(6) 0.052(6) 0.055(10) 0.000 0.000 0.026(3)
Zn3 0.0608(19) 0.0608(19) 0.087(4) 0.000 0.000 0.0304(9)
Zn4 0.084(2) 0.083(2) 0.084(2) 0.0020(15) 0.0057(15) 0.0349(16)
C39 0.092(10) 0.064(12) 0.27(2) 0.000 0.003(10) 0.032(6)
C40 0.090(11) 0.055(18) 0.200(17) 0.000 0.008(12) 0.028(9)
C41 0.101(18) 0.068(9) 0.25(2) -0.001(12) 0.000 0.050(9)
O3 0.164(9) 0.144(7) 0.065(5) -0.011(5) 0.025(5) 0.068(7)
O6 0.078(6) 0.118(7) 0.159(8) -0.055(6) -0.061(5) 0.025(5)
O10 0.093(12) 0.058(6) 0.189(19) 0.009(6) -0.007(11) 0.030(8)
O4 0.164(9) 0.144(7) 0.065(5) -0.011(5) 0.025(5) 0.068(7)
O5 0.078(6) 0.118(7) 0.159(8) -0.055(6) -0.061(5) 0.025(5)
O9 0.174(18) 0.067(8) 0.273(19) -0.002(9) 0.051(14) 0.025(10)
Zn2 0.0837(17) 0.0881(18) 0.0769(17) -0.0102(12) -0.0047(12) 0.0350(14)
O7 0.104(6) 0.130(7) 0.117(7) 0.027(6) 0.033(5) 0.035(5)
O8 0.104(6) 0.130(7) 0.117(7) 0.027(6) 0.033(5) 0.035(5)
C30A 0.116(9) 0.087(8) 0.339(15) -0.016(9) -0.012(10) 0.036(8)
C30 0.116(9) 0.087(8) 0.339(15) -0.016(9) -0.012(10) 0.036(8)
C38 0.092(8) 0.071(7) 0.285(14) -0.018(9) -0.016(9) 0.029(7)
C37 0.092(8) 0.071(7) 0.285(14) -0.018(9) -0.016(9) 0.029(7)
C38A 0.092(8) 0.071(7) 0.285(14) -0.018(9) -0.016(9) 0.029(7)
C37A 0.092(8) 0.071(7) 0.285(14) -0.018(9) -0.016(9) 0.029(7)
O10A 0.093(12) 0.058(6) 0.189(19) 0.009(6) -0.007(11) 0.030(8)
O100 0.150(11) 0.098(9) 0.042(9) -0.021(7) 0.038(7) 0.033(9)
O102 0.072(8) 0.095(10) 0.115(12) -0.063(8) -0.002(8) -0.026(9)
O104 0.093(12) 0.113(12) 0.123(10) 0.015(10) 0.067(9) -0.024(10)
C100 0.149(13) 0.104(12) 0.059(15) -0.020(10) 0.045(14) 0.028(16)
O107 0.109(11) 0.072(12) 0.278(17) -0.026(11) -0.023(10) 0.023(9)
O103 0.072(8) 0.095(10) 0.115(12) -0.063(8) -0.002(8) -0.026(9)
C104 0.113(19) 0.125(15) 0.095(16) 0.015(15) 0.065(11) -0.010(16)
C107 0.112(19) 0.17(3) 0.29(3) -0.03(2) -0.022(14) 0.075(18)
C102 0.108(18) 0.13(2) 0.15(2) -0.048(13) -0.003(13) 0.040(17)
C103 0.108(18) 0.13(2) 0.15(2) -0.048(13) -0.003(13) 0.040(17)
C106 0.112(19) 0.17(3) 0.29(3) -0.03(2) -0.022(14) 0.075(18)
O105 0.093(12) 0.113(12) 0.123(10) 0.015(10) 0.067(9) -0.024(10)
C101 0.149(13) 0.104(12) 0.059(15) -0.020(10) 0.045(14) 0.028(16)
O106 0.109(11) 0.072(12) 0.278(17) -0.026(11) -0.023(10) 0.023(9)
O101 0.150(11) 0.098(9) 0.042(9) -0.021(7) 0.038(7) 0.033(9)
C105 0.113(19) 0.125(15) 0.095(16) 0.015(15) 0.065(11) -0.010(16)
O108 0.146(12) 0.105(14) 0.307(19) 0.006(13) 0.006(12) 0.050(11)
O109 0.146(12) 0.105(14) 0.307(19) 0.006(13) 0.006(12) 0.050(11)
C109 0.17(2) 0.22(3) 0.31(3) -0.03(2) -0.019(15) 0.11(2)
C108 0.17(2) 0.22(3) 0.31(3) -0.03(2) -0.019(15) 0.11(2)

loop_
_atom_type_symbol
_atom_type_description
_atom_type_scat_dispersion_real
_atom_type_scat_dispersion_imag
_atom_type_scat_source
C C 0.0181 0.0091 'International Tables Vol C Tables 4.2.6.8 and 6.1.1.4'
H H 0.0000 0.0000 'International Tables Vol C Tables 4.2.6.8 and 6.1.1.4'
O O 0.0492 0.0322 'International Tables Vol C Tables 4.2.6.8 and 6.1.1.4'
Zn Zn -1.5491 0.6778 'International Tables Vol C Tables 4.2.6.8 and 6.1.1.4'

loop_
_geom_angle_atom_site_label_1
_geom_angle_atom_site_label_2
_geom_angle_atom_site_label_3
_geom_angle
_geom_angle_site_symmetry_1
_geom_angle_site_symmetry_3
O3A C1 O4 82.1(15) . .
O3A C1 O4A 118.8(15) . .
O4 C1 O4A 86.3(12) . .
O3A C1 O3 64.0(11) . .
O4 C1 O3 122.3(14) . .
O4A C1 O3 73.3(12) . .
O3A C1 C2 120.9(11) . .
O4 C1 C2 119.8(11) . .
O4A C1 C2 116.9(11) . .
O3 C1 C2 117.5(11) . .
C7A C2 C3A 119.4(10) . .
C7A C2 C3 61.0(12) . .
C3A C2 C3 85.8(14) . .
C7A C2 C7 89.0(10) . .
C3A C2 C7 64.5(15) . .
C3 C2 C7 120.0 . .
C7A C2 C1 124.5(10) . .
C3A C2 C1 116.1(9) . .
C3 C2 C1 123.3(8) . .
C7 C2 C1 116.5(8) . .
O100 C3 C4 121.3(9) . .
O100 C3 C2 118.7(9) . .
C4 C3 C2 120.0 . .
C3 C4 C5 120.0 . .
C3 C4 H4 120.0 . .
C5 C4 H4 120.0 . .
C4A C5 C6A 119.4(10) . .
C4A C5 C4 86.2(14) . .
C6A C5 C4 59.6(14) . .
C4A C5 C6 64.1(16) . .
C6A C5 C6 90.1(13) . .
C4 C5 C6 120.0 . .
C4A C5 C8 119.3(9) . .
C6A C5 C8 121.1(9) . .
C4 C5 C8 120.8(7) . .
C6 C5 C8 119.2(7) . .
C7 C6 C5 120.0 . .
C7 C6 H6 120.0 . .
C5 C6 H6 120.0 . .
C6 C7 C2 120.0 . .
C6 C7 H7 120.0 . .
C2 C7 H7 120.0 . .
C4A C3A C2 120.2(10) . .
C4A C3A H3A 119.9 . .
C2 C3A H3A 119.9 . .
C5 C4A C3A 120.3(10) . .
C5 C4A H4A 119.9 . .
C3A C4A H4A 119.9 . .
C5 C6A C7A 120.1(10) . .
C5 C6A H6A 119.9 . .
C7A C6A H6A 119.9 . .
O101 C7A C2 122(2) . .
O101 C7A C6A 118(2) . .
C2 C7A C6A 120.1(10) . .
C8 C13 C12 120.0 . .
C8 C13 H13 120.0 . .
C12 C13 H13 120.0 . .
C13 C8 C9 120.0 . .
C13 C8 C5 121.0(6) . .
C9 C8 C5 119.0(6) . .
C8 C9 C10 120.0 . .
C8 C9 H9 120.0 . .
C10 C9 H9 120.0 . .
C11 C10 C9 120.0 . .
C11 C10 C21 120.3(7) . .
C9 C10 C21 119.7(7) . .
C12 C11 C10 120.0 . .
C12 C11 H11 120.0 . .
C10 C11 H11 120.0 . .
C11 C12 C13 120.0 . .
C11 C12 C14 119.0(6) . .
C13 C12 C14 120.9(6) . .
C19A C14 C15A 118.4(9) . .
C19A C14 C19 55.7(11) . .
C15A C14 C19 89.8(7) . .
C19A C14 C15 93.1(10) . .
C15A C14 C15 59.3(8) . .
C19 C14 C15 120.0 . .
C19A C14 C12 120.2(9) . .
C15A C14 C12 121.3(9) . .
C19 C14 C12 120.2(7) . .
C15 C14 C12 119.8(7) . .
C14 C19 C18 120.0 . .
C14 C19 H19 120.0 . .
C18 C19 H19 120.0 . .
C17 C18 C19 120.0 . .
C17 C18 H18 120.0 . .
C19 C18 H18 120.0 . .
C18A C17 C18 54.6(12) . .
C18A C17 C16 93.5(10) . .
C18 C17 C16 120.0 . .
C18A C17 C16A 118.7(9) . .
C18 C17 C16A 89.5(9) . .
C16 C17 C16A 60.9(10) . .
C18A C17 C20 118.1(10) . .
C18 C17 C20 121.2(8) . .
C16 C17 C20 118.6(8) . .
C16A C17 C20 123.1(10) . .
C15 C16 C17 120.0 . .
C15 C16 O102 114.1(10) . .
C17 C16 O102 125.6(10) . .
C16 C15 C14 120.0 . .
C16 C15 H15 120.0 . .
C14 C15 H15 120.0 . .
C16A C15A C14 121.9(10) . .
C16A C15A H15A 119.1 . .
C14 C15A H15A 119.1 . .
C15A C16A C17 118.7(10) . .
C15A C16A O103 120.6(17) . .
C17 C16A O103 120.7(16) . .
C17 C18A C19A 121.8(10) . .
C17 C18A H18A 119.1 . .
C19A C18A H18A 119.1 . .
C14 C19A C18A 119.9(10) . .
C14 C19A H19A 120.0 . .
C18A C19A H19A 120.1 . .
O5A C20 O5 91.3(16) . .
O5A C20 O6 41.6(9) . .
O5 C20 O6 108.8(15) . .
O5A C20 O6A 128.1(14) . .
O5 C20 O6A 79.1(10) . .
O6 C20 O6A 93.6(14) . .
O5A C20 C17 110.0(11) . .
O5 C20 C17 126.7(11) . .
O6 C20 C17 119.5(11) . .
O6A C20 C17 116.5(11) . .
C22A C21 C26A 117.3(8) . .
C22A C21 C26 88.4(9) . .
C26A C21 C26 54.9(8) . .
C22A C21 C22 60.6(10) . .
C26A C21 C22 93.4(7) . .
C26 C21 C22 120.0 . .
C22A C21 C10 123.5(10) . .
C26A C21 C10 119.1(10) . .
C26 C21 C10 121.6(9) . .
C22 C21 C10 118.3(9) . .
C25 C26 C21 120.0 . .
C25 C26 H26 120.0 . .
C21 C26 H26 120.0 . .
C26 C25 C24 120.0 . .
C26 C25 H25 120.0 . .
C24 C25 H25 120.0 . .
C25A C24 C23A 116.2(9) . .
C25A C24 C23 96.1(8) . .
C23A C24 C23 65.3(11) . .
C25A C24 C25 51.8(9) . .
C23A C24 C25 84.4(10) . .
C23 C24 C25 120.0 . .
C25A C24 C27 112.6(11) . .
C23A C24 C27 130.4(11) . .
C23 C24 C27 117.8(10) . .
C25 C24 C27 121.2(10) . .
C24 C23 C22 120.0 . .
C24 C23 O104 123.6(12) . .
C22 C23 O104 115.9(12) . .
C23 C22 C21 120.0 . .
C23 C22 H22 120.0 . .
C21 C22 H22 120.0 . .
C23A C22A C21 121.7(10) . .
C23A C22A H22A 119.1 . .
C21 C22A H22A 119.2 . .
C22A C23A C24 119.8(10) . .
C22A C23A O105 122.3(17) . .
C24 C23A O105 114.2(17) . .
C26A C25A C24 120.4(10) . .
C26A C25A H25A 119.8 . .
C24 C25A H25A 119.8 . .
C25A C26A C21 121.1(10) . .
C25A C26A H26A 119.5 . .
C21 C26A H26A 119.5 . .
O8 C27 O8A 59.7(13) . .
O8 C27 O7A 67.0(12) . .
O8A C27 O7A 115.4(14) . .
O8 C27 O7 125.3(17) . .
O8A C27 O7 84.6(14) . .
O7A C27 O7 99.5(14) . .
O8 C27 C24 105.4(13) . .
O8A C27 C24 112.2(11) . .
O7A C27 C24 114.7(12) . .
O7 C27 C24 127.1(12) . .
O9 C28 O9 132(3) . 5
O9 C28 O9A 94.7(16) . 5
O9 C28 O9A 59.6(16) 5 5
O9 C28 O9A 59.6(16) . .
O9 C28 O9A 94.7(16) 5 .
O9A C28 O9A 117(3) 5 .
O9 C28 C29 114.0(13) . .
O9 C28 C29 114.0(13) 5 .
O9A C28 C29 121.3(15) 5 .
O9A C28 C29 121.3(15) . .
C30A C29 C30A 119.1(9) . 5
C30A C29 C30 77.7(10) . .
C30A C29 C30 72.8(11) 5 .
C30A C29 C30 72.8(11) . 5
C30A C29 C30 77.7(10) 5 5
C30 C29 C30 119.8(10) . 5
C30A C29 C28 120.5(5) . .
C30A C29 C28 120.5(5) 5 .
C30 C29 C28 120.1(5) . .
C30 C29 C28 120.1(5) 5 .
O10A C35 O10A 127(3) 5 .
O10A C35 O10 99.9(15) 5 5
O10A C35 O10 49.8(12) . 5
O10A C35 O10 49.8(12) 5 .
O10A C35 O10 99.9(15) . .
O10 C35 O10 116(2) 5 .
O10A C35 C36 116.3(14) 5 .
O10A C35 C36 116.4(14) . .
O10 C35 C36 122.2(10) 5 .
O10 C35 C36 122.2(10) . .
C37A C36 C37A 118.6(9) 5 .
C37A C36 C37 60.6(10) 5 .
C37A C36 C37 89.1(9) . .
C37A C36 C37 89.1(9) 5 5
C37A C36 C37 60.7(10) . 5
C37 C36 C37 120.5(10) . 5
C37A C36 C35 120.7(5) 5 .
C37A C36 C35 120.7(5) . .
C37 C36 C35 119.8(5) . .
C37 C36 C35 119.8(5) 5 .
Zn2A O1 Zn2A 114.1(4) 5 .
Zn2A O1 Zn2 167.46(11) 5 .
Zn2A O1 Zn2 68.58(11) . .
Zn2A O1 Zn2 68.59(11) 5 5
Zn2A O1 Zn2 167.46(11) . 5
Zn2 O1 Zn2 111.6(3) . 5
Zn2A O1 Zn1A 109.16(14) 5 .
Zn2A O1 Zn1A 109.89(14) . .
Zn2 O1 Zn1A 80.1(2) . .
Zn2 O1 Zn1A 58.68(17) 5 .
Zn2A O1 Zn1A 109.89(14) 5 5
Zn2A O1 Zn1A 109.16(14) . 5
Zn2 O1 Zn1A 58.67(17) . 5
Zn2 O1 Zn1A 80.2(2) 5 5
Zn1A O1 Zn1A 104.1(4) . 5
Zn2A O1 Zn1 60.43(17) 5 5
Zn2A O1 Zn1 81.5(2) . 5
Zn2 O1 Zn1 109.21(9) . 5
Zn2 O1 Zn1 109.51(9) 5 5
Zn1A O1 Zn1 167.68(12) . 5
Zn1A O1 Zn1 75.42(12) 5 5
Zn2A O1 Zn1 81.5(2) 5 .
Zn2A O1 Zn1 60.43(17) . .
Zn2 O1 Zn1 109.50(9) . .
Zn2 O1 Zn1 109.21(9) 5 .
Zn1A O1 Zn1 75.42(12) . .
Zn1A O1 Zn1 167.67(13) 5 .
Zn1 O1 Zn1 107.7(3) 5 .
C1 O4A Zn1A 139.7(12) . .
C1 O3A Zn2A 128.0(13) . .
C20 O6A Zn4 127.3(10) . 5_556
C20 O5A Zn4 119.9(11) . 6_566
C27 O8A Zn2 122.9(10) . 12_556
C27 O7A Zn1 132.8(10) . 9_556
C28 O9A Zn2A 136(2) . .
O9 Zn1 O7A 117.0(7) . 8_556
O9 Zn1 O3 114.9(7) . .
O7A Zn1 O3 100.0(6) 8_556 .
O9 Zn1 O1 111.9(7) . .
O7A Zn1 O1 103.9(4) 8_556 .
O3 Zn1 O1 107.9(4) . .
O8 Zn1A O4A 109.7(9) 8_556 .
O8 Zn1A O10A 112.6(12) 8_556 .
O4A Zn1A O10A 105.7(10) . .
O8 Zn1A O1 110.9(6) 8_556 .
O4A Zn1A O1 104.1(5) . .
O10A Zn1A O1 113.4(9) . .
O8 Zn1A Zn1A 131.7(6) 8_556 5
O4A Zn1A Zn1A 113.4(6) . 5
O10A Zn1A Zn1A 75.5(9) . 5
O1 Zn1A Zn1A 37.94(18) . 5
O9A Zn2A O1 108.4(9) . .
O9A Zn2A O7 98.7(12) . 12
O1 Zn2A O7 111.8(5) . 12
O9A Zn2A O3A 114.7(13) . .
O1 Zn2A O3A 115.0(6) . .
O7 Zn2A O3A 107.2(9) 12 .
C32 C31 C30 120.0(6) . .
C32 C31 H31 120.0 . .
C30 C31 H31 120.0 . .
C30A C31A C32 120.3(6) . .
C30A C31A H31A 119.9 . .
C32 C31A H31A 119.9 . .
C31A C32 C31A 119.6(9) 5 .
C31A C32 C31 74.7(10) 5 .
C31A C32 C31 76.2(10) . .
C31A C32 C31 76.2(10) 5 5
C31A C32 C31 74.7(10) . 5
C31 C32 C31 120.2(10) . 5
C31A C32 C33 120.2(5) 5 .
C31A C32 C33 120.2(5) . .
C31 C32 C33 119.9(5) . .
C31 C32 C33 119.9(5) 5 .
C34 C33 C34 120.1(5) . 3
C34 C33 C32 120.0(2) . .
C34 C33 C32 119.9(2) 3 .
C33 C34 C33 119.9(5) . 2
C33 C34 H34 120.1 . .
C33 C34 H34 120.1 2 .
Zn3 O2 Zn4 113.71(7) 4_666 6_566
Zn3 O2 Zn4 113.71(7) . 3_565
Zn3 O2 Zn4 113.71(7) . .
Zn4 O2 Zn4 104.92(8) 3_565 .
Zn3 O2 Zn4 113.71(7) 4_666 4_666
Zn4 O2 Zn4 104.92(8) 6_566 4_666
Zn3 O2 Zn4 113.71(7) . 2_665
Zn4 O2 Zn4 104.92(8) 3_565 2_665
Zn4 O2 Zn4 104.92(8) . 2_665
Zn3 O2 Zn4 113.71(7) 4_666 5_556
Zn4 O2 Zn4 104.92(8) 6_566 5_556
Zn4 O2 Zn4 104.92(8) 4_666 5_556
O2 Zn3 O5 112.9(5) . 3_565
O2 Zn3 O5 112.9(5) . .
O5 Zn3 O5 105.9(5) 3_565 .
O2 Zn3 O5 112.9(5) . 2_665
O5 Zn3 O5 105.9(5) 3_565 2_665
O5 Zn3 O5 105.9(5) . 2_665
O5A Zn4 O6 106.3(5) 6_566 .
O5A Zn4 O2 114.3(4) 6_566 .
O6A Zn4 O2 111.5(4) 5_556 .
O6A Zn4 O6 149.1(6) 5_556 6_566
O6A Zn4 O5 104.5(6) 5_556 6_566
C38A C39 C38A 119.9(9) 5 .
C38 C39 C38 120.6(10) . 5
C38A C39 C40 120.0(5) 5 .
C38A C39 C40 120.0(5) . .
C38 C39 C40 119.7(5) . .
C38 C39 C40 119.7(5) 5 .
C41 C40 C41 120.1(5) . 5
C41 C40 C39 119.9(2) . .
C41 C40 C39 119.9(2) 5 .
C40 C41 C40 119.9(5) . 3_565
C40 C41 H41 120.1 . .
C40 C41 H41 120.1 3_565 .
C1 O3 Zn1 133.4(11) . .
C20 O6 Zn4 144.6(12) . .
C20 O6 Zn4 102.2(11) . 6_566
C35 O10 Zn2 136.4(14) . .
C1 O4 Zn2 131.6(11) . .
C20 O5 Zn3 132.2(11) . .
C20 O5 Zn4 90.3(10) . 6_566
C28 O9 Zn1 127.1(17) . .
O4 Zn2 O1 112.6(4) . .
O4 Zn2 O8A 109.7(5) . 12
O1 Zn2 O8A 116.4(4) . 12
O4 Zn2 O10 102.7(6) . .
O1 Zn2 O10 108.3(5) . .
O8A Zn2 O10 106.0(7) 12 .
C27 O7 Zn2A 128.6(13) . 12_556
C27 O8 Zn1A 129.4(14) . 9_556
C31A C30A C29 120.3(6) . .
C31A C30A O108 112.9(13) . .
C29 C30A O108 126.7(14) . .
C31 C30 C29 120.0(6) . .
C31 C30 O109 110.7(14) . .
C29 C30 O109 127.1(16) . .
C39 C38 C37 119.9(6) . .
C39 C38 H38 120.0 . .
C37 C38 H38 120.0 . .
C36 C37 C38 119.5(6) . .
C36 C37 O106 124.5(15) . .
C38 C37 O106 114.9(14) . .
C37A C38A C39 120.0(6) . .
C37A C38A H38A 120.0 . .
C39 C38A H38A 120.0 . .
C38A C37A C36 120.7(6) . .
C38A C37A O107 114.3(11) . .
C36 C37A O107 125.0(12) . .
C35 O10A Zn1A 130(2) . .
C3 O100 C100 119.2(13) . .
C102 O102 C16 125.5(17) . .
C104 O104 C23 124.6(19) . .
C37A O107 C107 128(2) . .
C16A O103 C103 113(3) . .
O107 C107 H10G 109.5 . .
O107 C107 H10H 109.5 . .
H10G C107 H10H 109.5 . .
O107 C107 H10I 109.4 . .
H10G C107 H10I 109.5 . .
H10H C107 H10I 109.5 . .
O103 C103 H10M 109.5 . .
O103 C103 H10N 109.5 . .
H10M C103 H10N 109.5 . .
O103 C103 H10O 109.5 . .
H10M C103 H10O 109.5 . .
H10N C103 H10O 109.5 . .
C23A O105 C105 112(2) . .
O101 C101 H10S 109.4 . .
O101 C101 H10T 109.6 . .
H10S C101 H10T 109.5 . .
O101 C101 H10U 109.5 . .
H10S C101 H10U 109.5 . .
H10T C101 H10U 109.5 . .
C106 O106 C37 134(3) . .
C7A O101 C101 119(4) . .
O105 C105 H10V 109.5 . .
O105 C105 H10W 109.4 . .
H10V C105 H10W 109.5 . .
O105 C105 H10X 109.5 . .
H10V C105 H10X 109.5 . .
H10W C105 H10X 109.5 . .
C30A O108 C108 125(3) . .
C30 O109 C109 126(3) . .
O108 C108 H10Z 109.5 . .
O108 C108 HB 109.4 . .
H10Z C108 HB 109.5 . .
O108 C108 HC 109.5 . .
H10Z C108 HC 109.5 . .
HB C108 HC 109.5 . .

loop_
_geom_bond_atom_site_label_1
_geom_bond_atom_site_label_2
_geom_bond_distance
_geom_bond_site_symmetry_2
C1 O3A 1.234(13) .
C1 O4 1.275(11) .
C1 O4A 1.285(13) .
C1 O3 1.286(11) .
C1 C2 1.479(12) .
C2 C7A 1.383(13) .
C2 C3A 1.387(13) .
C2 C3 1.3900 .
C2 C7 1.3900 .
C3 O100 1.379(14) .
C3 C4 1.3900 .
C4 C5 1.3900 .
C4 H4 0.9300 .
C5 C4A 1.382(13) .
C5 C6A 1.386(13) .
C5 C6 1.3900 .
C5 C8 1.499(6) .
C6 C7 1.3900 .
C6 H6 0.9300 .
C7 H7 0.9300 .
C3A C4A 1.385(15) .
C3A H3A 0.9300 .
C4A H4A 0.9300 .
C6A C7A 1.389(15) .
C6A H6A 0.9300 .
C7A O101 1.37(2) .
C13 C8 1.3900 .
C13 C12 1.3900 .
C13 H13 0.9300 .
C8 C9 1.3900 .
C9 C10 1.3900 .
C9 H9 0.9300 .
C10 C11 1.3900 .
C10 C21 1.515(7) .
C11 C12 1.3900 .
C11 H11 0.9300 .
C12 C14 1.499(7) .
C14 C19A 1.374(12) .
C14 C15A 1.388(12) .
C14 C19 1.3900 .
C14 C15 1.3900 .
C19 C18 1.3900 .
C19 H19 0.9300 .
C18 C17 1.3900 .
C18 H18 0.9300 .
C17 C18A 1.366(12) .
C17 C16 1.3900 .
C17 C16A 1.399(12) .
C17 C20 1.485(12) .
C16 C15 1.3900 .
C16 O102 1.443(18) .
C15 H15 0.9300 .
C15A C16A 1.375(14) .
C15A H15A 0.9300 .
C16A O103 1.48(2) .
C18A C19A 1.374(14) .
C18A H18A 0.9300 .
C19A H19A 0.9300 .
C20 O5A 1.249(12) .
C20 O5 1.313(12) .
C20 O6 1.316(12) .
C20 O6A 1.354(11) .
C21 C22A 1.366(11) .
C21 C26A 1.380(11) .
C21 C26 1.3900 .
C21 C22 1.3900 .
C26 C25 1.3900 .
C26 H26 0.9300 .
C25 C24 1.3900 .
C25 H25 0.9300 .
C24 C25A 1.382(12) .
C24 C23A 1.385(12) .
C24 C23 1.3900 .
C24 C27 1.518(13) .
C23 C22 1.3900 .
C23 O104 1.46(2) .
C22 H22 0.9300 .
C22A C23A 1.363(13) .
C22A H22A 0.9300 .
C23A O105 1.42(2) .
C25A C26A 1.363(13) .
C25A H25A 0.9300 .
C26A H26A 0.9300 .
C27 O8 1.246(14) .
C27 O8A 1.262(12) .
C27 O7A 1.313(11) .
C27 O7 1.344(13) .
C28 O9 1.26(2) .
C28 O9 1.26(2) 5
C28 O9A 1.34(3) 5
C28 O9A 1.34(3) .
C28 C29 1.504(16) .
C29 C30A 1.409(10) .
C29 C30A 1.409(10) 5
C29 C30 1.412(10) .
C29 C30 1.412(10) 5
C35 O10A 1.20(3) 5
C35 O10A 1.20(3) .
C35 O10 1.246(17) 5
C35 O10 1.247(17) .
C35 C36 1.485(15) .
C36 C37A 1.381(9) 5
C36 C37A 1.381(9) .
C36 C37 1.390(10) .
C36 C37 1.390(10) 5
O1 Zn2A 1.909(5) 5
O1 Zn2A 1.909(5) .
O1 Zn2 1.913(4) .
O1 Zn2 1.912(4) 5
O1 Zn1A 1.978(5) .
O1 Zn1A 1.979(5) 5
O1 Zn1 1.980(4) 5
O1 Zn1 1.980(4) .
O4A Zn1A 1.936(12) .
O3A Zn2A 1.920(12) .
O6A Zn4 1.926(10) 5_556
O5A Zn4 1.917(12) 6_566
O8A Zn2 1.928(9) 12_556
O7A Zn1 1.929(10) 9_556
O9A Zn2A 1.83(3) .
Zn1 O9 1.890(17) .
Zn1 O7A 1.929(10) 8_556
Zn1 O3 1.952(9) .
Zn1A O8 1.932(13) 8_556
Zn1A O10A 1.97(2) .
Zn1A Zn1A 3.121(7) 5
Zn2A O7 1.921(12) 12
C31 C32 1.407(10) .
C31 C30 1.412(13) .
C31 H31 0.9300 .
C31A C30A 1.401(12) .
C31A C32 1.403(10) .
C31A H31A 0.9300 .
C32 C31A 1.403(10) 5
C32 C31 1.407(10) 5
C32 C33 1.497(12) .
C33 C34 1.369(9) .
C33 C34 1.369(9) 3
C34 C33 1.369(9) 2
C34 H34 0.9300 .
O2 Zn3 1.813(4) 4_666
O2 Zn3 1.813(4) .
O2 Zn4 1.997(2) 6_566
O2 Zn4 1.997(2) 3_565
O2 Zn4 1.997(2) .
O2 Zn4 1.997(2) 4_666
O2 Zn4 1.997(2) 2_665
O2 Zn4 1.997(2) 5_556
Zn3 O5 1.922(10) 3_565
Zn3 O5 1.922(10) .
Zn3 O5 1.922(10) 2_665
Zn3 Zn4 2.089(3) 6_566
Zn3 Zn4 2.089(3) 4_666
Zn3 Zn4 2.089(3) 5_556
Zn4 O5A 1.917(12) 6_566
Zn4 O6A 1.926(10) 5_556
Zn4 O6 1.940(10) .
Zn4 Zn4 2.033(5) 6_566
Zn4 Zn3 2.089(3) 4_666
Zn4 O6 2.164(15) 6_566
Zn4 O5 2.421(14) 6_566
Zn4 Zn4 2.850(5) 5_556
C39 C38A 1.372(9) 5
C39 C38A 1.372(9) .
C39 C38 1.382(10) .
C39 C38 1.382(10) 5
C39 C40 1.465(11) .
C40 C41 1.388(9) .
C40 C41 1.388(9) 5
C41 C40 1.388(9) 3_565
C41 H41 0.9300 .
O6 Zn4 2.164(15) 6_566
O10 Zn2 1.997(12) .
O4 Zn2 1.896(9) .
O5 Zn4 2.421(14) 6_566
Zn2 O8A 1.928(9) 12
O7 Zn2A 1.921(12) 12_556
O8 Zn1A 1.932(13) 9_556
C30A O108 1.56(3) .
C30 O109 1.51(4) .
C38 C37 1.391(13) .
C38 H38 0.9300 .
C37 O106 1.545(18) .
C38A C37A 1.373(12) .
C38A H38A 0.9300 .
C37A O107 1.53(3) .
O100 C100 1.48(2) .
O102 C102 1.42(3) .
O104 C104 1.47(4) .
C100 H10A 0.9600 .
C100 H10B 0.9600 .
C100 H10C 0.9600 .
O107 C107 1.63(4) .
O103 C103 1.77(6) .
C104 H10D 0.9600 .
C104 H10E 0.9600 .
C104 H10F 0.9600 .
C107 H10G 0.9600 .
C107 H10H 0.9600 .
C107 H10I 0.9600 .
C102 H10J 0.9600 .
C102 H10K 0.9600 .
C102 H10L 0.9600 .
C103 H10M 0.9600 .
C103 H10N 0.9600 .
C103 H10O 0.9600 .
C106 O106 1.494(19) .
C106 H10P 1.0542 .
C106 H10Q 1.0543 .
C106 H10R 1.0530 .
O105 C105 1.62(4) .
C101 O101 1.63(8) .
C101 H10S 0.9600 .
C101 H10T 0.9600 .
C101 H10U 0.9600 .
C105 H10V 0.9601 .
C105 H10W 0.9601 .
C105 H10X 0.9601 .
O108 C108 1.57(5) .
O109 C109 1.70(6) .
C109 H10Y 0.9820 .
C109 H 0.9823 .
C109 HA 0.9826 .
C108 H10Z 0.9600 .
C108 HB 0.9600 .
C108 HC 0.9600 .

loop_
_platon_squeeze_void_nr
_platon_squeeze_void_average_x
_platon_squeeze_void_average_y
_platon_squeeze_void_average_z
_platon_squeeze_void_volume
_platon_squeeze_void_count_electrons
_platon_squeeze_void_content
1 -0.011 -0.008 -0.001 23703 4534 ' '
